data_2239094
loop_
_publ_author_name
'Moreno-Fuquen, Rodolfo'
'Hern\'andez, Geraldine'
'Kennedy, Alan R.'

_publ_section_title
;
 4-Formyl-2-nitrophenyl 3-nitro-2-methylbenzoate
;
_journal_coeditor_code NG5349
_journal_issue 1
_journal_name_full 'Acta Crystallographica Section E'
_journal_page_first o17
_journal_paper_doi 10.1107/S1600536813032583
_journal_volume 70
_journal_year 2014
_chemical_formula_iupac 'C15 H10 N2 O7'
_chemical_formula_moiety 'C15 H10 N2 O7'
_chemical_formula_sum 'C15 H10 N2 O7'
_chemical_formula_weight 330.25
_chemical_melting_point 398.0(10)
_chemical_name_systematic
;
4-Formyl-2-nitrophenyl 3-nitro-2-methylbenzoate
;
_space_group_IT_number 14
_symmetry_cell_setting monoclinic
_symmetry_space_group_name_Hall '-P 2ybc'
_symmetry_space_group_name_H-M 'P 1 21/c 1'
_atom_sites_solution_hydrogens geom
_atom_sites_solution_primary direct
_atom_sites_solution_secondary difmap
_audit_creation_method SHELXL-97
_cell_angle_alpha 90.00
_cell_angle_beta 110.877(4)
_cell_angle_gamma 90.00
_cell_formula_units_Z 4
_cell_length_a 12.7162(5)
_cell_length_b 8.0719(2)
_cell_length_c 14.1156(5)
_cell_measurement_reflns_used 6641
_cell_measurement_temperature 123
_cell_measurement_theta_max 29.47
_cell_measurement_theta_min 2.96
_cell_volume 1353.76(9)
_computing_cell_refinement 'CrysAlis PRO (Oxford Diffraction, 2010)'
_computing_data_collection
;
CrysAlisPro (Oxford Diffraction, 2010)
;
_computing_data_reduction 'CrysAlis PRO (Oxford Diffraction, 2010)'
_computing_molecular_graphics 'ORTEP-3 for Windows (Farrugia, 2012) and Mercury (Macrae <i>et al.</i>, 2006)'
_computing_publication_material 'WinGX (Farrugia, 2012)'
_computing_structure_refinement 'SHELXL97 (Sheldrick, 2008)'
_computing_structure_solution 'SHELXS97 (Sheldrick, 2008)'
_diffrn_ambient_temperature 123
_diffrn_measured_fraction_theta_full 0.997
_diffrn_measured_fraction_theta_max 0.881
_diffrn_measurement_device_type 'Oxford Diffraction Xcalibur E'
_diffrn_measurement_method '\w scans'
_diffrn_radiation_monochromator graphite
_diffrn_radiation_source 'fine-focus sealed tube'
_diffrn_radiation_type MoK\a
_diffrn_radiation_wavelength 0.71073
_diffrn_reflns_av_R_equivalents 0.0198
_diffrn_reflns_av_sigmaI/netI 0.0355
_diffrn_reflns_limit_h_max 11
_diffrn_reflns_limit_h_min -17
_diffrn_reflns_limit_k_max 10
_diffrn_reflns_limit_k_min -11
_diffrn_reflns_limit_l_max 19
_diffrn_reflns_limit_l_min -17
_diffrn_reflns_number 6641
_diffrn_reflns_theta_full 27.00
_diffrn_reflns_theta_max 29.47
_diffrn_reflns_theta_min 2.96
_diffrn_standards_decay_% 0
_diffrn_standards_interval_time 120
_diffrn_standards_number 0
_exptl_absorpt_coefficient_mu 0.132
_exptl_absorpt_correction_type none
_exptl_crystal_colour pale-yellow
_exptl_crystal_density_diffrn 1.620
_exptl_crystal_density_method 'not measured'
_exptl_crystal_description block
_exptl_crystal_F_000 680
_exptl_crystal_size_max 0.35
_exptl_crystal_size_mid 0.30
_exptl_crystal_size_min 0.20
_refine_diff_density_max 0.324
_refine_diff_density_min -0.332
_refine_ls_extinction_method none
_refine_ls_goodness_of_fit_ref 1.039
_refine_ls_hydrogen_treatment mixed
_refine_ls_matrix_type full
_refine_ls_number_parameters 222
_refine_ls_number_reflns 3319
_refine_ls_number_restraints 0
_refine_ls_restrained_S_all 1.039
_refine_ls_R_factor_all 0.0531
_refine_ls_R_factor_gt 0.0402
_refine_ls_shift/su_max 0.000
_refine_ls_shift/su_mean 0.000
_refine_ls_structure_factor_coef Fsqd
_refine_ls_weighting_details 'calc w=1/[\s^2^(Fo^2^)+(0.0356P)^2^+0.5883P] where P=(Fo^2^+2Fc^2^)/3'
_refine_ls_weighting_scheme calc
_refine_ls_wR_factor_gt 0.0883
_refine_ls_wR_factor_ref 0.0976
_reflns_number_gt 2706
_reflns_number_total 3319
_reflns_threshold_expression I>2\s(I)
_cod_data_source_file ng5349sup1.cif
_cod_data_source_block I
_cod_original_cell_volume 1353.76(8)
_cod_original_sg_symbol_H-M 'P 21/c'
_cod_database_code 2239094
_cod_database_fobs_code 2239094

loop_
_symmetry_equiv_pos_as_xyz
'x, y, z'
'-x, y+1/2, -z+1/2'
'-x, -y, -z'
'x, -y-1/2, z-1/2'

loop_
_atom_site_type_symbol
_atom_site_label
_atom_site_fract_x
_atom_site_fract_y
_atom_site_fract_z
_atom_site_U_iso_or_equiv
_atom_site_adp_type
_atom_site_calc_flag
_atom_site_refinement_flags
_atom_site_occupancy
_atom_site_symmetry_multiplicity
O O1 -0.02565(8) 0.82147(13) 0.96445(8) 0.0165(2) Uani d . 1 1
O O2 -0.00317(8) 0.97501(13) 0.83848(7) 0.0149(2) Uani d . 1 1
O O3 -0.14515(10) 0.70025(14) 0.76210(9) 0.0245(3) Uani d . 1 1
O O4 -0.27370(10) 0.70420(14) 0.83088(10) 0.0283(3) Uani d . 1 1
O O5 -0.44451(10) 1.42910(14) 0.70371(9) 0.0253(3) Uani d . 1 1
O O6 0.32188(10) 0.37636(14) 0.95119(9) 0.0256(3) Uani d . 1 1
O O7 0.45585(9) 0.47549(15) 1.08175(8) 0.0246(3) Uani d . 1 1
N N1 -0.20884(10) 0.77299(16) 0.79668(10) 0.0187(3) Uani d . 1 1
N N2 0.36621(10) 0.48942(16) 1.01005(9) 0.0176(3) Uani d . 1 1
C C1 0.15564(12) 0.83319(18) 0.94637(10) 0.0137(3) Uani d . 1 1
C C2 0.22771(12) 0.96879(18) 0.95875(11) 0.0164(3) Uani d . 1 1
H H2 0.1973 1.0774 0.9445 0.020 Uiso calc R 1 1
C C3 0.34317(13) 0.94602(19) 0.99163(11) 0.0186(3) Uani d . 1 1
H H3 0.3921 1.0386 1.0017 0.022 Uiso calc R 1 1
C C4 0.38658(12) 0.78678(19) 1.00971(11) 0.0178(3) Uani d . 1 1
H H4 0.4656 0.7689 1.0333 0.021 Uiso calc R 1 1
C C5 0.31330(12) 0.65466(18) 0.99296(11) 0.0150(3) Uani d . 1 1
C C6 0.19555(12) 0.66950(18) 0.96223(10) 0.0136(3) Uani d . 1 1
C C7 0.03361(12) 0.87005(17) 0.92016(10) 0.0136(3) Uani d . 1 1
C C8 -0.11021(12) 1.04391(18) 0.81185(10) 0.0131(3) Uani d . 1 1
C C9 -0.20853(12) 0.95402(18) 0.79489(10) 0.0142(3) Uani d . 1 1
C C10 -0.31127(12) 1.03321(18) 0.77283(10) 0.0149(3) Uani d . 1 1
H H10 -0.3771 0.9713 0.7660 0.018 Uiso calc R 1 1
C C11 -0.31668(12) 1.20438(18) 0.76078(10) 0.0149(3) Uani d . 1 1
C C12 -0.21895(12) 1.29445(18) 0.77370(11) 0.0159(3) Uani d . 1 1
H H12 -0.2231 1.4110 0.7638 0.019 Uiso calc R 1 1
C C13 -0.11619(12) 1.21503(18) 0.80080(11) 0.0154(3) Uani d . 1 1
H H13 -0.0495 1.2775 0.8119 0.018 Uiso calc R 1 1
C C14 -0.42791(13) 1.2872(2) 0.73352(11) 0.0182(3) Uani d . 1 1
H H14 -0.4883(14) 1.218(2) 0.7426(12) 0.016(4) Uiso d . 1 1
C C15 0.11801(13) 0.52338(19) 0.94709(12) 0.0192(3) Uani d . 1 1
H H15A 0.0404 0.5625 0.9296 0.029 Uiso calc R 1 1
H H15B 0.1396 0.4583 1.0097 0.029 Uiso calc R 1 1
H H15C 0.1234 0.4540 0.8920 0.029 Uiso calc R 1 1

loop_
_atom_site_aniso_label
_atom_site_aniso_U_11
_atom_site_aniso_U_22
_atom_site_aniso_U_33
_atom_site_aniso_U_12
_atom_site_aniso_U_13
_atom_site_aniso_U_23
O1 0.0153(5) 0.0170(5) 0.0176(5) 0.0003(4) 0.0063(4) 0.0016(4)
O2 0.0115(5) 0.0170(5) 0.0163(5) 0.0026(4) 0.0049(4) 0.0043(4)
O3 0.0241(6) 0.0169(6) 0.0302(6) 0.0036(5) 0.0069(5) -0.0063(5)
O4 0.0231(6) 0.0180(6) 0.0434(7) -0.0044(5) 0.0113(5) 0.0059(5)
O5 0.0229(6) 0.0217(6) 0.0284(6) 0.0090(5) 0.0058(5) 0.0012(5)
O6 0.0252(6) 0.0184(6) 0.0321(6) 0.0025(5) 0.0090(5) -0.0027(5)
O7 0.0176(6) 0.0309(7) 0.0229(6) 0.0082(5) 0.0041(5) 0.0080(5)
N1 0.0156(6) 0.0138(6) 0.0220(7) -0.0015(5) 0.0009(5) -0.0005(5)
N2 0.0155(6) 0.0202(7) 0.0188(6) 0.0041(5) 0.0082(5) 0.0040(5)
C1 0.0130(7) 0.0165(7) 0.0119(6) 0.0006(6) 0.0048(5) -0.0002(5)
C2 0.0177(7) 0.0148(7) 0.0172(7) 0.0006(6) 0.0070(6) 0.0001(6)
C3 0.0160(7) 0.0184(8) 0.0210(7) -0.0037(6) 0.0063(6) -0.0015(6)
C4 0.0124(7) 0.0224(8) 0.0186(7) 0.0005(6) 0.0054(6) -0.0004(6)
C5 0.0153(7) 0.0163(7) 0.0136(7) 0.0037(6) 0.0055(5) 0.0022(6)
C6 0.0127(7) 0.0164(7) 0.0118(6) 0.0000(6) 0.0045(5) 0.0004(5)
C7 0.0132(7) 0.0115(7) 0.0145(7) 0.0009(5) 0.0031(5) -0.0010(5)
C8 0.0117(7) 0.0158(7) 0.0117(6) 0.0026(5) 0.0043(5) 0.0009(5)
C9 0.0161(7) 0.0103(7) 0.0153(7) -0.0009(5) 0.0045(5) -0.0001(5)
C10 0.0126(7) 0.0166(7) 0.0148(7) -0.0013(6) 0.0041(5) 0.0000(6)
C11 0.0151(7) 0.0163(7) 0.0120(7) 0.0022(6) 0.0032(5) -0.0011(5)
C12 0.0187(7) 0.0123(7) 0.0156(7) 0.0016(6) 0.0047(6) 0.0005(5)
C13 0.0151(7) 0.0152(7) 0.0151(7) -0.0026(6) 0.0045(5) 0.0004(5)
C14 0.0161(7) 0.0204(8) 0.0164(7) 0.0026(6) 0.0038(6) -0.0037(6)
C15 0.0162(7) 0.0152(8) 0.0263(8) -0.0004(6) 0.0078(6) 0.0022(6)

loop_
_atom_type_symbol
_atom_type_description
_atom_type_scat_dispersion_real
_atom_type_scat_dispersion_imag
_atom_type_scat_source
O O 0.0106 0.0060 'International Tables Vol C Tables 4.2.6.8 and 6.1.1.4'
N N 0.0061 0.0033 'International Tables Vol C Tables 4.2.6.8 and 6.1.1.4'
C C 0.0033 0.0016 'International Tables Vol C Tables 4.2.6.8 and 6.1.1.4'
H H 0.0000 0.0000 'International Tables Vol C Tables 4.2.6.8 and 6.1.1.4'

loop_
_geom_angle_atom_site_label_1
_geom_angle_atom_site_label_2
_geom_angle_atom_site_label_3
_geom_angle
C7 O2 C8 118.77(11)
O4 N1 O3 124.66(13)
O4 N1 C9 117.76(13)
O3 N1 C9 117.57(12)
O6 N2 O7 123.78(13)
O6 N2 C5 119.28(12)
O7 N2 C5 116.88(13)
C2 C1 C6 122.21(13)
C2 C1 C7 116.91(13)
C6 C1 C7 120.81(13)
C3 C2 C1 120.48(14)
C3 C2 H2 119.8
C1 C2 H2 119.8
C2 C3 C4 119.32(14)
C2 C3 H3 120.3
C4 C3 H3 120.3
C5 C4 C3 118.99(14)
C5 C4 H4 120.5
C3 C4 H4 120.5
C4 C5 C6 124.48(14)
C4 C5 N2 115.48(13)
C6 C5 N2 120.04(13)
C1 C6 C5 114.42(13)
C1 C6 C15 122.28(13)
C5 C6 C15 123.30(13)
O1 C7 O2 123.29(13)
O1 C7 C1 126.50(13)
O2 C7 C1 110.16(12)
C13 C8 C9 119.32(13)
C13 C8 O2 115.89(13)
C9 C8 O2 124.79(13)
C10 C9 C8 121.03(13)
C10 C9 N1 117.17(13)
C8 C9 N1 121.78(13)
C9 C10 C11 119.15(14)
C9 C10 H10 120.4
C11 C10 H10 120.4
C10 C11 C12 119.93(14)
C10 C11 C14 118.67(14)
C12 C11 C14 121.39(14)
C13 C12 C11 120.34(14)
C13 C12 H12 119.8
C11 C12 H12 119.8
C12 C13 C8 120.07(14)
C12 C13 H13 120.0
C8 C13 H13 120.0
O5 C14 C11 123.16(15)
O5 C14 H14 121.8(10)
C11 C14 H14 115.0(10)
C6 C15 H15A 109.5
C6 C15 H15B 109.5
H15A C15 H15B 109.5
C6 C15 H15C 109.5
H15A C15 H15C 109.5
H15B C15 H15C 109.5

loop_
_geom_bond_atom_site_label_1
_geom_bond_atom_site_label_2
_geom_bond_distance
O1 C7 1.2034(17)
O2 C7 1.3717(17)
O2 C8 1.3923(16)
O3 N1 1.2333(16)
O4 N1 1.2269(16)
O5 C14 1.2123(19)
O6 N2 1.2276(17)
O7 N2 1.2305(16)
N1 C9 1.4615(19)
N2 C5 1.4745(19)
C1 C2 1.398(2)
C1 C6 1.405(2)
C1 C7 1.4913(19)
C2 C3 1.385(2)
C2 H2 0.9500
C3 C4 1.386(2)
C3 H3 0.9500
C4 C5 1.380(2)
C4 H4 0.9500
C5 C6 1.408(2)
C6 C15 1.503(2)
C8 C13 1.389(2)
C8 C9 1.391(2)
C9 C10 1.387(2)
C10 C11 1.391(2)
C10 H10 0.9500
C11 C12 1.395(2)
C11 C14 1.486(2)
C12 C13 1.381(2)
C12 H12 0.9500
C13 H13 0.9500
C14 H14 0.992(17)
C15 H15A 0.9800
C15 H15B 0.9800
C15 H15C 0.9800

loop_
_geom_hbond_atom_site_label_D
_geom_hbond_atom_site_label_H
_geom_hbond_atom_site_label_A
_geom_hbond_site_symmetry_A
_geom_hbond_distance_DH
_geom_hbond_distance_HA
_geom_hbond_distance_DA
_geom_hbond_angle_DHA
C10 H10 O5 2_446 0.95 2.48 3.3457(18) 152.1
C12 H12 O4 1_565 0.95 2.71 3.5321(19) 145.2

loop_
_geom_torsion_atom_site_label_1
_geom_torsion_atom_site_label_2
_geom_torsion_atom_site_label_3
_geom_torsion_atom_site_label_4
_geom_torsion
C6 C1 C2 C3 -2.7(2)
C7 C1 C2 C3 174.41(13)
C1 C2 C3 C4 1.6(2)
C2 C3 C4 C5 1.0(2)
C3 C4 C5 C6 -2.8(2)
C3 C4 C5 N2 177.60(13)
O6 N2 C5 C4 -139.54(14)
O7 N2 C5 C4 37.86(17)
O6 N2 C5 C6 40.80(19)
O7 N2 C5 C6 -141.79(14)
C2 C1 C6 C5 1.0(2)
C7 C1 C6 C5 -175.99(12)
C2 C1 C6 C15 -178.84(13)
C7 C1 C6 C15 4.2(2)
C4 C5 C6 C1 1.7(2)
N2 C5 C6 C1 -178.63(12)
C4 C5 C6 C15 -178.42(14)
N2 C5 C6 C15 1.2(2)
C8 O2 C7 O1 7.4(2)
C8 O2 C7 C1 -170.43(12)
C2 C1 C7 O1 -126.35(16)
C6 C1 C7 O1 50.8(2)
C2 C1 C7 O2 51.37(16)
C6 C1 C7 O2 -131.49(13)
C7 O2 C8 C13 128.15(13)
C7 O2 C8 C9 -52.74(18)
C13 C8 C9 C10 -3.7(2)
O2 C8 C9 C10 177.22(12)
C13 C8 C9 N1 174.58(13)
O2 C8 C9 N1 -4.5(2)
O4 N1 C9 C10 -37.16(19)
O3 N1 C9 C10 141.65(13)
O4 N1 C9 C8 144.49(14)
O3 N1 C9 C8 -36.7(2)
C8 C9 C10 C11 4.4(2)
N1 C9 C10 C11 -173.94(13)
C9 C10 C11 C12 -1.8(2)
C9 C10 C11 C14 177.84(13)
C10 C11 C12 C13 -1.5(2)
C14 C11 C12 C13 178.86(13)
C11 C12 C13 C8 2.3(2)
C9 C8 C13 C12 0.3(2)
O2 C8 C13 C12 179.48(12)
C10 C11 C14 O5 -166.20(14)
C12 C11 C14 O5 13.4(2)
